data_4133253
loop_
_publ_author_name
'R\"osel, S\"oren'
'Becker, Jonathan'
'Allen, Wesley D.'
'Schreiner, Peter R.'

_publ_section_title
;
 Probing the Delicate Balance between Pauli Repulsion and London
 Dispersion with Triphenylmethyl Derivatives.
;
_journal_issue 43
_journal_name_full 'Journal of the American Chemical Society'
_journal_page_first 14421
_journal_page_last 14432
_journal_paper_doi 10.1021/jacs.8b09145
_journal_volume 140
_journal_year 2018
_chemical_formula_sum 'C110 H78 O2'
_chemical_formula_weight 1431.72
_space_group_crystal_system triclinic
_space_group_IT_number 2
_space_group_name_Hall '-P 1'
_space_group_name_H-M_alt 'P -1'
_atom_sites_solution_hydrogens geom
_atom_sites_solution_primary direct
_atom_sites_solution_secondary difmap
_audit_creation_method SHELXL-2016/6
_cell_angle_alpha 119.4348(14)
_cell_angle_beta 91.4672(18)
_cell_angle_gamma 97.0346(17)
_cell_formula_units_Z 1
_cell_length_a 11.3090(5)
_cell_length_b 13.9251(6)
_cell_length_c 14.1513(6)
_cell_measurement_reflns_used 9452
_cell_measurement_temperature 100(2)
_cell_measurement_theta_max 28.75
_cell_measurement_theta_min 2.34
_cell_volume 1916.74(15)
_computing_cell_refinement 'SAINT 7.46A (Bruker-AXS, 2015)'
_computing_data_collection 'APEX2 v2011.4.0 (Bruker-AXS, 2015)'
_computing_data_reduction 'SAINT 7.46A (Bruker-AXS, 2015)'
_computing_molecular_graphics 'Bruker SHELXTL'
_computing_publication_material 'Bruker SHELXTL'
_computing_structure_refinement 'SHELXL-2016/6 (Sheldrick, 2016)'
_computing_structure_solution 'SHELXT-2015 (Sheldrick, 2015)'
_diffrn_ambient_temperature 100(2)
_diffrn_measured_fraction_theta_full 0.999
_diffrn_measured_fraction_theta_max 0.999
_diffrn_measurement_device_type 'Bruker PHOTON100'
_diffrn_measurement_method '\f and \w scans'
_diffrn_radiation_type MoK\a
_diffrn_radiation_wavelength 0.71073
_diffrn_reflns_av_R_equivalents 0.0823
_diffrn_reflns_av_unetI/netI 0.0344
_diffrn_reflns_Laue_measured_fraction_full 0.999
_diffrn_reflns_Laue_measured_fraction_max 0.999
_diffrn_reflns_limit_h_max 14
_diffrn_reflns_limit_h_min -14
_diffrn_reflns_limit_k_max 17
_diffrn_reflns_limit_k_min -17
_diffrn_reflns_limit_l_max 17
_diffrn_reflns_limit_l_min -17
_diffrn_reflns_number 95593
_diffrn_reflns_point_group_measured_fraction_full 0.999
_diffrn_reflns_point_group_measured_fraction_max 0.999
_diffrn_reflns_theta_full 25.242
_diffrn_reflns_theta_max 26.731
_diffrn_reflns_theta_min 2.292
_diffrn_source 'I\mS micro-focus sealed tube, multilayer optics'
_exptl_absorpt_coefficient_mu 0.072
_exptl_absorpt_correction_T_max 0.7458
_exptl_absorpt_correction_T_min 0.6451
_exptl_absorpt_correction_type multi-scan
_exptl_absorpt_process_details 'SADABS (Sheldrick, 2009)'
_exptl_crystal_colour colourless
_exptl_crystal_density_diffrn 1.240
_exptl_crystal_density_method 'not measured'
_exptl_crystal_description needle
_exptl_crystal_F_000 754
_exptl_crystal_size_max 0.636
_exptl_crystal_size_mid 0.099
_exptl_crystal_size_min 0.091
_refine_diff_density_max 0.318
_refine_diff_density_min -0.304
_refine_diff_density_rms 0.052
_refine_ls_extinction_method none
_refine_ls_goodness_of_fit_ref 1.038
_refine_ls_hydrogen_treatment constr
_refine_ls_matrix_type full
_refine_ls_number_parameters 505
_refine_ls_number_reflns 8145
_refine_ls_number_restraints 0
_refine_ls_restrained_S_all 1.038
_refine_ls_R_factor_all 0.0630
_refine_ls_R_factor_gt 0.0482
_refine_ls_shift/su_max 0.000
_refine_ls_shift/su_mean 0.000
_refine_ls_structure_factor_coef Fsqd
_refine_ls_weighting_details 'w=1/[\s^2^(Fo^2^)+(0.0512P)^2^+1.1737P] where P=(Fo^2^+2Fc^2^)/3'
_refine_ls_weighting_scheme calc
_refine_ls_wR_factor_gt 0.1133
_refine_ls_wR_factor_ref 0.1208
_reflns_Friedel_coverage 0.000
_reflns_number_gt 6667
_reflns_number_total 8145
_reflns_threshold_expression 'I > 2\s(I)'
_cod_data_source_file D17086.cif
_cod_data_source_block D17086
_cod_database_code 4133253
_shelx_shelxl_version_number 2016/6
_shelx_space_group_comment
; 
The symmetry employed for this shelxl refinement is uniquely defined 
by the following loop, which should always be used as a source of 
symmetry information in preference to the above space-group names. 
They are only intended as comments. 
;
_shelx_estimated_absorpt_t_min 0.956
_shelx_estimated_absorpt_t_max 0.993

loop_
_space_group_symop_operation_xyz
'x, y, z'
'-x, -y, -z'

loop_
_atom_site_label
_atom_site_type_symbol
_atom_site_fract_x
_atom_site_fract_y
_atom_site_fract_z
_atom_site_U_iso_or_equiv
_atom_site_adp_type
_atom_site_occupancy
_atom_site_site_symmetry_order
_atom_site_calc_flag
_atom_site_refinement_flags_posn
_atom_site_refinement_flags_adp
O1 O 0.49043(8) 0.46149(8) 0.52210(8) 0.0116(2) Uani 1 1 d . .
C1 C 0.60199(12) 0.46750(11) 0.57909(11) 0.0113(3) Uani 1 1 d . .
C11 C 0.55976(12) 0.38038(11) 0.61288(11) 0.0114(3) Uani 1 1 d . .
C12 C 0.57644(13) 0.40376(12) 0.72014(12) 0.0134(3) Uani 1 1 d . .
H12 H 0.619365 0.473836 0.773973 0.016 Uiso 1 1 calc R U
C13 C 0.53071(13) 0.32522(12) 0.75001(12) 0.0153(3) Uani 1 1 d . .
C14 C 0.46706(13) 0.22367(12) 0.67033(12) 0.0156(3) Uani 1 1 d . .
H14 H 0.434436 0.170679 0.690213 0.019 Uiso 1 1 calc R U
C15 C 0.44987(13) 0.19761(12) 0.56165(12) 0.0144(3) Uani 1 1 d . .
C16 C 0.49700(12) 0.27667(12) 0.53380(11) 0.0132(3) Uani 1 1 d . .
H16 H 0.486381 0.259950 0.460171 0.016 Uiso 1 1 calc R U
C17 C 0.55141(14) 0.35068(12) 0.86487(12) 0.0171(3) Uani 1 1 d . .
C18 C 0.66207(15) 0.40447(13) 0.92503(13) 0.0219(3) Uani 1 1 d . .
H18 H 0.725225 0.424963 0.892334 0.026 Uiso 1 1 calc R U
C19 C 0.68112(17) 0.42854(14) 1.03263(13) 0.0270(4) Uani 1 1 d . .
H19 H 0.756996 0.465169 1.072802 0.032 Uiso 1 1 calc R U
C20 C 0.58973(18) 0.39919(14) 1.08100(13) 0.0273(4) Uani 1 1 d . .
H20 H 0.602893 0.415341 1.154272 0.033 Uiso 1 1 calc R U
C21 C 0.47948(17) 0.34645(13) 1.02279(13) 0.0263(4) Uani 1 1 d . .
H21 H 0.416508 0.326653 1.056121 0.032 Uiso 1 1 calc R U
C22 C 0.46037(16) 0.32219(13) 0.91524(13) 0.0219(3) Uani 1 1 d . .
H22 H 0.384202 0.285706 0.875639 0.026 Uiso 1 1 calc R U
C23 C 0.38408(14) 0.08689(12) 0.47804(12) 0.0165(3) Uani 1 1 d . .
C24 C 0.29026(15) 0.03294(14) 0.50464(14) 0.0254(4) Uani 1 1 d . .
H24 H 0.266965 0.068155 0.576643 0.030 Uiso 1 1 calc R U
C25 C 0.22988(17) -0.07193(14) 0.42738(15) 0.0293(4) Uani 1 1 d . .
H25 H 0.166253 -0.107787 0.446988 0.035 Uiso 1 1 calc R U
C26 C 0.26241(15) -0.12344(13) 0.32285(14) 0.0246(4) Uani 1 1 d . .
H26 H 0.221606 -0.195080 0.270178 0.030 Uiso 1 1 calc R U
C27 C 0.35444(15) -0.07088(13) 0.29460(13) 0.0225(3) Uani 1 1 d . .
H27 H 0.376384 -0.106278 0.222125 0.027 Uiso 1 1 calc R U
C28 C 0.41537(14) 0.03356(12) 0.37139(13) 0.0189(3) Uani 1 1 d . .
H28 H 0.478814 0.068848 0.351042 0.023 Uiso 1 1 calc R U
C31 C 0.70295(12) 0.43614(11) 0.50299(11) 0.0118(3) Uani 1 1 d . .
C32 C 0.75610(13) 0.34161(12) 0.47369(11) 0.0133(3) Uani 1 1 d . .
H32 H 0.728747 0.292338 0.499622 0.016 Uiso 1 1 calc R U
C33 C 0.84997(13) 0.31828(12) 0.40604(11) 0.0144(3) Uani 1 1 d . .
C34 C 0.88513(13) 0.38866(12) 0.36500(12) 0.0154(3) Uani 1 1 d . .
H34 H 0.945297 0.371074 0.315957 0.018 Uiso 1 1 calc R U
C35 C 0.83403(13) 0.48461(12) 0.39420(11) 0.0139(3) Uani 1 1 d . .
C36 C 0.74572(12) 0.50908(11) 0.46579(11) 0.0127(3) Uani 1 1 d . .
H36 H 0.713848 0.576516 0.489876 0.015 Uiso 1 1 calc R U
C37 C 0.91207(14) 0.22030(13) 0.37698(12) 0.0181(3) Uani 1 1 d . .
C38 C 0.85055(16) 0.11817(14) 0.35650(14) 0.0251(4) Uani 1 1 d . .
H38 H 0.767744 0.111052 0.366157 0.030 Uiso 1 1 calc R U
C39 C 0.9098(2) 0.02640(16) 0.32194(17) 0.0381(5) Uani 1 1 d . .
H39 H 0.866560 -0.043434 0.306603 0.046 Uiso 1 1 calc R U
C40 C 1.0301(2) 0.03540(18) 0.30967(17) 0.0410(5) Uani 1 1 d . .
H40 H 1.069569 -0.027969 0.285395 0.049 Uiso 1 1 calc R U
C41 C 1.09346(18) 0.13744(17) 0.33292(16) 0.0350(4) Uani 1 1 d . .
H41 H 1.177081 0.144764 0.326557 0.042 Uiso 1 1 calc R U
C42 C 1.03460(15) 0.22883(15) 0.36550(14) 0.0252(4) Uani 1 1 d . .
H42 H 1.078249 0.298298 0.380229 0.030 Uiso 1 1 calc R U
C43 C 0.87372(13) 0.56029(12) 0.35092(11) 0.0145(3) Uani 1 1 d . .
C44 C 0.99306(14) 0.57670(13) 0.33324(14) 0.0224(3) Uani 1 1 d . .
H44 H 1.048793 0.539821 0.349550 0.027 Uiso 1 1 calc R U
C45 C 1.03195(16) 0.64584(14) 0.29232(15) 0.0285(4) Uani 1 1 d . .
H45 H 1.113775 0.655704 0.280509 0.034 Uiso 1 1 calc R U
C46 C 0.95244(16) 0.70064(14) 0.26850(15) 0.0277(4) Uani 1 1 d . .
H46 H 0.978933 0.747590 0.239743 0.033 Uiso 1 1 calc R U
C47 C 0.83334(16) 0.68622(14) 0.28715(14) 0.0260(4) Uani 1 1 d . .
H47 H 0.778157 0.723989 0.271537 0.031 Uiso 1 1 calc R U
C48 C 0.79427(14) 0.61700(13) 0.32845(13) 0.0197(3) Uani 1 1 d . .
H48 H 0.712722 0.608276 0.341470 0.024 Uiso 1 1 calc R U
C51 C 0.63900(13) 0.58444(11) 0.67752(11) 0.0116(3) Uani 1 1 d . .
C52 C 0.56235(13) 0.66332(12) 0.71089(11) 0.0134(3) Uani 1 1 d . .
H52 H 0.484384 0.643692 0.673941 0.016 Uiso 1 1 calc R U
C53 C 0.59862(13) 0.77156(12) 0.79843(12) 0.0152(3) Uani 1 1 d . .
C54 C 0.71159(14) 0.79732(12) 0.85467(12) 0.0163(3) Uani 1 1 d . .
H54 H 0.737591 0.870849 0.913351 0.020 Uiso 1 1 calc R U
C55 C 0.78682(13) 0.71733(12) 0.82641(12) 0.0147(3) Uani 1 1 d . .
C56 C 0.75032(13) 0.61174(12) 0.73574(11) 0.0138(3) Uani 1 1 d . .
H56 H 0.802557 0.557562 0.713438 0.017 Uiso 1 1 calc R U
C57 C 0.51629(15) 0.85559(13) 0.83009(12) 0.0204(3) Uani 1 1 d . .
C58 C 0.56140(17) 0.96849(13) 0.87315(13) 0.0253(4) Uani 1 1 d . .
H58 H 0.645529 0.992035 0.884363 0.030 Uiso 1 1 calc R U
C59 C 0.48463(19) 1.04671(15) 0.89975(14) 0.0328(4) Uani 1 1 d . .
H59 H 0.516352 1.123469 0.930127 0.039 Uiso 1 1 calc R U
C60 C 0.3626(2) 1.01318(16) 0.88216(14) 0.0359(5) Uani 1 1 d . .
H60 H 0.310240 1.066310 0.897234 0.043 Uiso 1 1 calc R U
C61 C 0.31602(18) 0.90171(16) 0.84237(14) 0.0331(4) Uani 1 1 d . .
H61 H 0.231831 0.879053 0.832972 0.040 Uiso 1 1 calc R U
C62 C 0.39292(15) 0.82317(14) 0.81628(13) 0.0252(4) Uani 1 1 d . .
H62 H 0.360850 0.746946 0.788846 0.030 Uiso 1 1 calc R U
C63 C 0.90164(14) 0.74135(13) 0.89344(12) 0.0198(3) Uani 1 1 d . .
C64 C 0.93256(16) 0.66372(16) 0.92100(15) 0.0306(4) Uani 1 1 d . .
H64 H 0.880519 0.595091 0.895526 0.037 Uiso 1 1 calc R U
C65 C 1.03811(18) 0.68495(18) 0.98505(17) 0.0396(5) Uani 1 1 d . .
H65 H 1.057661 0.631170 1.003204 0.048 Uiso 1 1 calc R U
C66 C 1.11452(18) 0.78417(18) 1.02229(16) 0.0413(5) Uani 1 1 d . .
H66 H 1.187114 0.798864 1.065684 0.050 Uiso 1 1 calc R U
C67 C 1.08492(18) 0.86127(17) 0.99622(18) 0.0427(5) Uani 1 1 d . .
H67 H 1.137238 0.929863 1.022306 0.051 Uiso 1 1 calc R U
C68 C 0.97904(16) 0.84071(15) 0.93189(15) 0.0318(4) Uani 1 1 d . .
H68 H 0.960033 0.895123 0.914431 0.038 Uiso 1 1 calc R U

loop_
_atom_site_aniso_label
_atom_site_aniso_U_11
_atom_site_aniso_U_22
_atom_site_aniso_U_33
_atom_site_aniso_U_23
_atom_site_aniso_U_13
_atom_site_aniso_U_12
O1 0.0110(5) 0.0118(5) 0.0136(5) 0.0081(4) -0.0008(4) -0.0008(4)
C1 0.0105(7) 0.0115(6) 0.0114(7) 0.0056(5) -0.0002(5) 0.0011(5)
C11 0.0098(6) 0.0114(6) 0.0145(7) 0.0069(6) 0.0033(5) 0.0044(5)
C12 0.0140(7) 0.0113(6) 0.0135(7) 0.0049(6) 0.0019(5) 0.0027(5)
C13 0.0180(7) 0.0165(7) 0.0143(7) 0.0089(6) 0.0044(6) 0.0067(6)
C14 0.0176(7) 0.0150(7) 0.0184(7) 0.0110(6) 0.0047(6) 0.0034(6)
C15 0.0129(7) 0.0128(7) 0.0169(7) 0.0065(6) 0.0023(6) 0.0036(5)
C16 0.0138(7) 0.0144(7) 0.0113(7) 0.0060(6) 0.0013(5) 0.0034(5)
C17 0.0287(8) 0.0126(7) 0.0137(7) 0.0079(6) 0.0047(6) 0.0087(6)
C18 0.0286(9) 0.0221(8) 0.0174(8) 0.0108(7) 0.0046(6) 0.0077(7)
C19 0.0358(10) 0.0262(9) 0.0174(8) 0.0083(7) -0.0008(7) 0.0112(7)
C20 0.0504(11) 0.0226(8) 0.0136(8) 0.0101(7) 0.0068(7) 0.0165(8)
C21 0.0456(11) 0.0199(8) 0.0202(8) 0.0132(7) 0.0130(7) 0.0117(7)
C22 0.0323(9) 0.0171(7) 0.0195(8) 0.0109(6) 0.0065(7) 0.0062(7)
C23 0.0189(7) 0.0138(7) 0.0190(7) 0.0101(6) -0.0013(6) 0.0018(6)
C24 0.0276(9) 0.0244(8) 0.0211(8) 0.0110(7) 0.0021(7) -0.0046(7)
C25 0.0310(10) 0.0234(9) 0.0310(9) 0.0150(8) -0.0021(8) -0.0101(7)
C26 0.0251(9) 0.0139(7) 0.0301(9) 0.0093(7) -0.0050(7) -0.0036(6)
C27 0.0256(9) 0.0164(7) 0.0210(8) 0.0061(6) 0.0009(7) 0.0025(6)
C28 0.0179(8) 0.0156(7) 0.0220(8) 0.0090(6) 0.0014(6) 0.0007(6)
C31 0.0103(6) 0.0129(7) 0.0086(6) 0.0031(5) -0.0011(5) 0.0000(5)
C32 0.0138(7) 0.0132(7) 0.0121(7) 0.0060(6) -0.0004(5) 0.0008(5)
C33 0.0124(7) 0.0149(7) 0.0123(7) 0.0041(6) -0.0003(5) 0.0026(5)
C34 0.0113(7) 0.0178(7) 0.0140(7) 0.0056(6) 0.0030(5) 0.0018(6)
C35 0.0122(7) 0.0147(7) 0.0120(7) 0.0052(6) -0.0008(5) -0.0009(5)
C36 0.0107(7) 0.0115(6) 0.0134(7) 0.0045(5) -0.0002(5) 0.0009(5)
C37 0.0216(8) 0.0215(8) 0.0130(7) 0.0085(6) 0.0036(6) 0.0090(6)
C38 0.0304(9) 0.0246(8) 0.0283(9) 0.0171(7) 0.0111(7) 0.0122(7)
C39 0.0535(13) 0.0311(10) 0.0455(12) 0.0267(9) 0.0239(10) 0.0227(9)
C40 0.0552(13) 0.0432(12) 0.0468(12) 0.0313(10) 0.0282(10) 0.0390(10)
C41 0.0303(10) 0.0487(12) 0.0365(10) 0.0242(9) 0.0150(8) 0.0266(9)
C42 0.0226(8) 0.0297(9) 0.0230(8) 0.0115(7) 0.0046(7) 0.0106(7)
C43 0.0157(7) 0.0125(7) 0.0101(7) 0.0021(5) 0.0024(5) -0.0010(5)
C44 0.0185(8) 0.0202(8) 0.0274(9) 0.0108(7) 0.0063(7) 0.0028(6)
C45 0.0223(9) 0.0260(9) 0.0383(10) 0.0169(8) 0.0140(7) 0.0012(7)
C46 0.0335(10) 0.0233(8) 0.0313(9) 0.0181(8) 0.0108(8) -0.0001(7)
C47 0.0285(9) 0.0265(9) 0.0292(9) 0.0185(7) 0.0055(7) 0.0048(7)
C48 0.0164(8) 0.0219(8) 0.0206(8) 0.0107(7) 0.0038(6) 0.0012(6)
C51 0.0140(7) 0.0115(6) 0.0095(6) 0.0057(5) 0.0030(5) 0.0001(5)
C52 0.0137(7) 0.0136(7) 0.0118(7) 0.0059(6) -0.0003(5) 0.0009(5)
C53 0.0196(8) 0.0129(7) 0.0129(7) 0.0063(6) 0.0021(6) 0.0023(6)
C54 0.0210(8) 0.0111(7) 0.0119(7) 0.0033(6) -0.0002(6) -0.0030(6)
C55 0.0135(7) 0.0166(7) 0.0124(7) 0.0069(6) 0.0021(5) -0.0011(6)
C56 0.0125(7) 0.0148(7) 0.0136(7) 0.0065(6) 0.0036(5) 0.0026(5)
C57 0.0292(9) 0.0180(7) 0.0115(7) 0.0044(6) -0.0005(6) 0.0083(6)
C58 0.0379(10) 0.0181(8) 0.0177(8) 0.0066(7) 0.0016(7) 0.0074(7)
C59 0.0562(13) 0.0212(9) 0.0207(9) 0.0076(7) 0.0061(8) 0.0173(8)
C60 0.0566(13) 0.0336(10) 0.0193(9) 0.0094(8) 0.0070(8) 0.0298(9)
C61 0.0338(10) 0.0387(10) 0.0202(9) 0.0069(8) 0.0008(7) 0.0195(8)
C62 0.0288(9) 0.0236(8) 0.0162(8) 0.0036(7) -0.0012(7) 0.0098(7)
C63 0.0160(8) 0.0227(8) 0.0128(7) 0.0033(6) 0.0011(6) 0.0015(6)
C64 0.0264(9) 0.0307(9) 0.0307(10) 0.0131(8) -0.0065(7) 0.0027(7)
C65 0.0340(11) 0.0437(11) 0.0382(11) 0.0183(9) -0.0114(9) 0.0085(9)
C66 0.0264(10) 0.0501(12) 0.0336(11) 0.0112(9) -0.0134(8) 0.0053(9)
C67 0.0273(10) 0.0370(11) 0.0455(12) 0.0108(9) -0.0143(9) -0.0098(9)
C68 0.0256(9) 0.0283(9) 0.0331(10) 0.0112(8) -0.0081(8) -0.0044(7)

loop_
_atom_type_symbol
_atom_type_description
_atom_type_scat_dispersion_real
_atom_type_scat_dispersion_imag
_atom_type_scat_source
C C 0.0033 0.0016 'International Tables Vol C Tables 4.2.6.8 and 6.1.1.4'
H H 0.0000 0.0000 'International Tables Vol C Tables 4.2.6.8 and 6.1.1.4'
O O 0.0106 0.0060 'International Tables Vol C Tables 4.2.6.8 and 6.1.1.4'

loop_
_geom_angle_atom_site_label_1
_geom_angle_atom_site_label_2
_geom_angle_atom_site_label_3
_geom_angle
_geom_angle_site_symmetry_3
C1 O1 O1 108.80(10) 2_666
O1 C1 C51 110.44(11) .
O1 C1 C11 98.49(10) .
C51 C1 C11 112.27(11) .
O1 C1 C31 111.50(11) .
C51 C1 C31 110.01(11) .
C11 C1 C31 113.68(11) .
C12 C11 C16 119.29(13) .
C12 C11 C1 121.98(12) .
C16 C11 C1 118.64(12) .
C11 C12 C13 120.86(13) .
C11 C12 H12 119.6 .
C13 C12 H12 119.6 .
C14 C13 C12 118.72(13) .
C14 C13 C17 121.08(13) .
C12 C13 C17 120.20(13) .
C13 C14 C15 121.60(13) .
C13 C14 H14 119.2 .
C15 C14 H14 119.2 .
C16 C15 C14 118.62(13) .
C16 C15 C23 121.26(13) .
C14 C15 C23 120.11(13) .
C15 C16 C11 120.90(13) .
C15 C16 H16 119.5 .
C11 C16 H16 119.5 .
C22 C17 C18 118.29(14) .
C22 C17 C13 120.88(14) .
C18 C17 C13 120.83(14) .
C19 C18 C17 120.73(16) .
C19 C18 H18 119.6 .
C17 C18 H18 119.6 .
C20 C19 C18 120.08(17) .
C20 C19 H19 120.0 .
C18 C19 H19 120.0 .
C21 C20 C19 119.93(15) .
C21 C20 H20 120.0 .
C19 C20 H20 120.0 .
C20 C21 C22 120.05(16) .
C20 C21 H21 120.0 .
C22 C21 H21 120.0 .
C21 C22 C17 120.91(16) .
C21 C22 H22 119.5 .
C17 C22 H22 119.5 .
C24 C23 C28 118.10(14) .
C24 C23 C15 120.72(14) .
C28 C23 C15 121.17(13) .
C23 C24 C25 121.08(16) .
C23 C24 H24 119.5 .
C25 C24 H24 119.5 .
C26 C25 C24 119.98(16) .
C26 C25 H25 120.0 .
C24 C25 H25 120.0 .
C25 C26 C27 119.82(15) .
C25 C26 H26 120.1 .
C27 C26 H26 120.1 .
C26 C27 C28 120.49(15) .
C26 C27 H27 119.8 .
C28 C27 H27 119.8 .
C27 C28 C23 120.52(15) .
C27 C28 H28 119.7 .
C23 C28 H28 119.7 .
C32 C31 C36 119.01(13) .
C32 C31 C1 122.96(12) .
C36 C31 C1 117.98(12) .
C31 C32 C33 120.66(13) .
C31 C32 H32 119.7 .
C33 C32 H32 119.7 .
C34 C33 C32 118.79(13) .
C34 C33 C37 119.29(13) .
C32 C33 C37 121.91(13) .
C33 C34 C35 121.49(13) .
C33 C34 H34 119.3 .
C35 C34 H34 119.3 .
C36 C35 C34 118.61(13) .
C36 C35 C43 120.40(13) .
C34 C35 C43 120.99(13) .
C35 C36 C31 121.22(13) .
C35 C36 H36 119.4 .
C31 C36 H36 119.4 .
C38 C37 C42 118.41(15) .
C38 C37 C33 121.84(14) .
C42 C37 C33 119.71(14) .
C37 C38 C39 120.22(17) .
C37 C38 H38 119.9 .
C39 C38 H38 119.9 .
C40 C39 C38 120.86(18) .
C40 C39 H39 119.6 .
C38 C39 H39 119.6 .
C39 C40 C41 119.62(17) .
C39 C40 H40 120.2 .
C41 C40 H40 120.2 .
C40 C41 C42 119.86(18) .
C40 C41 H41 120.1 .
C42 C41 H41 120.1 .
C41 C42 C37 120.99(17) .
C41 C42 H42 119.5 .
C37 C42 H42 119.5 .
C44 C43 C48 118.37(14) .
C44 C43 C35 119.98(14) .
C48 C43 C35 121.64(13) .
C45 C44 C43 121.08(16) .
C45 C44 H44 119.5 .
C43 C44 H44 119.5 .
C46 C45 C44 120.38(16) .
C46 C45 H45 119.8 .
C44 C45 H45 119.8 .
C45 C46 C47 119.15(15) .
C45 C46 H46 120.4 .
C47 C46 H46 120.4 .
C46 C47 C48 120.51(16) .
C46 C47 H47 119.7 .
C48 C47 H47 119.7 .
C47 C48 C43 120.49(15) .
C47 C48 H48 119.8 .
C43 C48 H48 119.8 .
C52 C51 C56 119.31(13) .
C52 C51 C1 121.09(12) .
C56 C51 C1 119.59(12) .
C51 C52 C53 120.76(13) .
C51 C52 H52 119.6 .
C53 C52 H52 119.6 .
C54 C53 C52 118.72(13) .
C54 C53 C57 121.61(13) .
C52 C53 C57 119.67(13) .
C55 C54 C53 121.25(13) .
C55 C54 H54 119.4 .
C53 C54 H54 119.4 .
C54 C55 C56 118.58(13) .
C54 C55 C63 121.19(13) .
C56 C55 C63 120.19(13) .
C51 C56 C55 121.20(13) .
C51 C56 H56 119.4 .
C55 C56 H56 119.4 .
C62 C57 C58 118.73(15) .
C62 C57 C53 120.69(14) .
C58 C57 C53 120.58(15) .
C59 C58 C57 120.70(18) .
C59 C58 H58 119.6 .
C57 C58 H58 119.6 .
C60 C59 C58 120.07(17) .
C60 C59 H59 120.0 .
C58 C59 H59 120.0 .
C59 C60 C61 120.05(17) .
C59 C60 H60 120.0 .
C61 C60 H60 120.0 .
C60 C61 C62 119.91(18) .
C60 C61 H61 120.0 .
C62 C61 H61 120.0 .
C57 C62 C61 120.46(17) .
C57 C62 H62 119.8 .
C61 C62 H62 119.8 .
C68 C63 C64 118.16(15) .
C68 C63 C55 121.79(15) .
C64 C63 C55 120.03(14) .
C65 C64 C63 121.16(17) .
C65 C64 H64 119.4 .
C63 C64 H64 119.4 .
C66 C65 C64 119.95(19) .
C66 C65 H65 120.0 .
C64 C65 H65 120.0 .
C67 C66 C65 119.46(17) .
C67 C66 H66 120.3 .
C65 C66 H66 120.3 .
C66 C67 C68 121.02(18) .
C66 C67 H67 119.5 .
C68 C67 H67 119.5 .
C63 C68 C67 120.25(18) .
C63 C68 H68 119.9 .
C67 C68 H68 119.9 .

loop_
_geom_bond_atom_site_label_1
_geom_bond_atom_site_label_2
_geom_bond_distance
_geom_bond_site_symmetry_2
O1 C1 1.4508(16) .
O1 O1 1.4825(18) 2_666
C1 C51 1.5301(18) .
C1 C11 1.5390(19) .
C1 C31 1.5416(19) .
C11 C12 1.389(2) .
C11 C16 1.4006(19) .
C12 C13 1.403(2) .
C12 H12 0.9500 .
C13 C14 1.390(2) .
C13 C17 1.489(2) .
C14 C15 1.398(2) .
C14 H14 0.9500 .
C15 C16 1.395(2) .
C15 C23 1.487(2) .
C16 H16 0.9500 .
C17 C22 1.393(2) .
C17 C18 1.393(2) .
C18 C19 1.393(2) .
C18 H18 0.9500 .
C19 C20 1.383(3) .
C19 H19 0.9500 .
C20 C21 1.379(3) .
C20 H20 0.9500 .
C21 C22 1.392(2) .
C21 H21 0.9500 .
C22 H22 0.9500 .
C23 C24 1.391(2) .
C23 C28 1.394(2) .
C24 C25 1.394(2) .
C24 H24 0.9500 .
C25 C26 1.374(3) .
C25 H25 0.9500 .
C26 C27 1.379(2) .
C26 H26 0.9500 .
C27 C28 1.391(2) .
C27 H27 0.9500 .
C28 H28 0.9500 .
C31 C32 1.391(2) .
C31 C36 1.400(2) .
C32 C33 1.407(2) .
C32 H32 0.9500 .
C33 C34 1.390(2) .
C33 C37 1.491(2) .
C34 C35 1.396(2) .
C34 H34 0.9500 .
C35 C36 1.391(2) .
C35 C43 1.490(2) .
C36 H36 0.9500 .
C37 C38 1.390(2) .
C37 C42 1.397(2) .
C38 C39 1.391(2) .
C38 H38 0.9500 .
C39 C40 1.374(3) .
C39 H39 0.9500 .
C40 C41 1.386(3) .
C40 H40 0.9500 .
C41 C42 1.386(2) .
C41 H41 0.9500 .
C42 H42 0.9500 .
C43 C44 1.391(2) .
C43 C48 1.392(2) .
C44 C45 1.383(2) .
C44 H44 0.9500 .
C45 C46 1.382(3) .
C45 H45 0.9500 .
C46 C47 1.389(2) .
C46 H46 0.9500 .
C47 C48 1.389(2) .
C47 H47 0.9500 .
C48 H48 0.9500 .
C51 C52 1.388(2) .
C51 C56 1.389(2) .
C52 C53 1.4007(19) .
C52 H52 0.9500 .
C53 C54 1.396(2) .
C53 C57 1.486(2) .
C54 C55 1.391(2) .
C54 H54 0.9500 .
C55 C56 1.396(2) .
C55 C63 1.489(2) .
C56 H56 0.9500 .
C57 C62 1.390(2) .
C57 C58 1.396(2) .
C58 C59 1.388(2) .
C58 H58 0.9500 .
C59 C60 1.376(3) .
C59 H59 0.9500 .
C60 C61 1.389(3) .
C60 H60 0.9500 .
C61 C62 1.393(2) .
C61 H61 0.9500 .
C62 H62 0.9500 .
C63 C68 1.384(2) .
C63 C64 1.394(2) .
C64 C65 1.389(2) .
C64 H64 0.9500 .
C65 C66 1.379(3) .
C65 H65 0.9500 .
C66 C67 1.368(3) .
C66 H66 0.9500 .
C67 C68 1.396(3) .
C67 H67 0.9500 .
C68 H68 0.9500 .
